data_1541757
loop_
_publ_author_name
'Yahyaoui, S.'
'Ben Hassen, R.'
'Ben Salah, A.'

_publ_section_title
;
 Crystal structure of a new double salt hydrate SrCdCl~6~ * 8H~2~O
;
_journal_issue 8
_journal_name_full 'Journal of Chemical Crystallography'
_journal_page_first 243
_journal_page_last 250
_journal_paper_doi 10.1023/A:1020249006294
_journal_volume 32
_journal_year 2002
_chemical_formula_sum 'Cd2 Cl6 H16 O8 Sr'
_chemical_name_systematic 'Sr (Cd2 Cl6) (H2 O)8'
_space_group_IT_number 2
_symmetry_space_group_name_Hall '-P 1'
_symmetry_space_group_name_H-M 'P -1'
_cell_angle_alpha 99.85
_cell_angle_beta 89.95
_cell_angle_gamma 75.81
_cell_formula_units_Z 2
_cell_length_a 9.688
_cell_length_b 11.212
_cell_length_c 7.732
_cell_volume 801.430
_citation_journal_id_ASTM JCCYEV
_cod_data_source_file Yahyaoui_JCCYEV_2002_485.cif
_cod_data_source_block H16Cd2Cl6O8Sr1
_cod_original_cell_volume 801.4296
_cod_original_formula_sum 'H16 Cd2 Cl6 O8 Sr1'
_cod_database_code 1541757

loop_
_symmetry_equiv_pos_as_xyz
x,y,z
-x,-y,-z

loop_
_atom_site_label
_atom_site_type_symbol
_atom_site_fract_x
_atom_site_fract_y
_atom_site_fract_z
_atom_site_occupancy
_atom_site_U_iso_or_equiv
H9 H+1 0.442 0.6704 -0.8196 1 0.0
Cl1 Cl-1 1.01562 0.36307 0.33784 1 0.0
H2 H+1 0.5461 0.94 0.6421 1 0.0
H5 H+1 0.2134 1.0859 -0.2593 1 0.0
O6 O-2 0.1083 0.8354 -0.5428 1 0.0
H6 H+1 0.0992 1.0711 -0.1624 1 0.0
O2 O-2 0.1556 1.0341 -0.7309 1 0.0
H16 H+1 0.83 1.1899 0.147 1 0.0
Cl4 Cl-1 0.6694 0.79409 0.4492 1 0.0
O7 O-2 0.6673 1.08 0.0203 1 0.0
H12 H+1 0.139 0.777 -0.6423 1 0.0
H4 H+1 0.13 1.1029 -0.7796 1 0.0
H8 H+1 0.4494 0.6751 -0.336 1 0.0
Cd1 Cd+2 0.81507 0.5738 0.39113 1 0.0
H1 H+1 0.5504 0.981 0.825 1 0.0
O3 O-2 0.1565 1.0341 -0.2575 1 0.0
O4 O-2 0.3825 0.7469 -0.3321 1 0.0
H13 H+1 0.6207 1.0914 0.1249 1 0.0
H7 H+1 0.4088 0.7974 -0.2404 1 0.0
H15 H+1 0.82 1.208 -0.0267 1 0.0
Sr1 Sr+2 0.3334 0.91994 -0.51982 1 0.0
H14 H+1 0.5968 1.1102 -0.05 1 0.0
Cl3 Cl-1 0.68112 0.49754 0.12298 1 0.0
Cl5 Cl-1 0.68334 0.49778 -0.37352 1 0.0
H10 H+1 0.3145 0.7401 -0.7254 1 0.0
Cl2 Cl-1 1.01553 0.36188 -0.15646 1 0.0
O8 O-2 0.8649 1.1534 0.0383 1 0.0
O1 O-2 0.4995 1.0006 0.7303 1 0.0
Cl6 Cl-1 0.66707 0.80225 -0.04928 1 0.0
H11 H+1 0.1819 0.8153 -0.4712 1 0.0
O5 O-2 0.3832 0.7478 -0.8008 1 0.0
H3 H+1 0.2155 1.0542 -0.6523 1 0.0
Cd2 Cd+2 0.81382 0.57748 -0.10361 1 0.0
